data_2011431
loop_
_publ_author_name
'Park, Ki-Min'
'Yoon, Il'
'Yoo, Byeong Soon'
'Choi, Jin Beom'
'Lee, Shim Sung'
'Kim, Bong Gon'

_publ_section_title <i>trans</i>-Dichloro(1,12-diphenyl-5,8-dioxa-2,11-dithiadodecane-<i>S</i>,<i>S</i>')palladium(II)
_journal_issue 10
_journal_name_full 'Acta Crystallographica Section C'
_journal_page_first 1191
_journal_page_last 1192
_journal_paper_doi 10.1107/S010827010000946X
_journal_volume 56
_journal_year 2000
_chemical_formula_iupac '[PdCl2 (C20 H26 O2 S2 )]'
_chemical_formula_moiety 'C20 H26 Cl2 O2 Pd S2'
_chemical_formula_sum 'C20 H26 Cl2 O2 Pd S2'
_chemical_formula_weight 539.83
_chemical_name_systematic
;
trans-Dichloro(1,10-bis(mercaptobenzylyl)-4,7-dioxadecane)palladium(II)
;
_space_group_IT_number 14
_symmetry_cell_setting monoclinic
_symmetry_space_group_name_Hall '-P 2ybc'
_symmetry_space_group_name_H-M 'P 1 21/c 1'
_audit_creation_method SHELXLTL
_cell_angle_alpha 90.00
_cell_angle_beta 102.906(2)
_cell_angle_gamma 90.00
_cell_formula_units_Z 4
_cell_length_a 22.155(2)
_cell_length_b 7.7440(8)
_cell_length_c 13.6293(15)
_cell_measurement_reflns_used 13914
_cell_measurement_temperature 298(2)
_cell_measurement_theta_max 28.31
_cell_measurement_theta_min .94
_cell_volume 2279.3(4)
_computing_cell_refinement 'SAINT (Siemens, 1996)'
_computing_data_collection 'SMART (Siemens, 1996)'
_computing_data_reduction 'SHELXTL (Siemens, 1996)'
_computing_molecular_graphics SHELXTL
_computing_publication_material SHELXTL
_computing_structure_refinement SHELXTL
_computing_structure_solution SHELXTL
_diffrn_ambient_temperature 298(2)
_diffrn_measured_fraction_theta_full .972
_diffrn_measured_fraction_theta_max .972
_diffrn_measurement_device_type 'CCD area detector'
_diffrn_measurement_method 'phi and omega scans'
_diffrn_radiation_monochromator graphite
_diffrn_radiation_source 'fine-focus sealed tube'
_diffrn_radiation_type MoK\a
_diffrn_radiation_wavelength .71073
_diffrn_reflns_av_R_equivalents .0725
_diffrn_reflns_av_sigmaI/netI .0798
_diffrn_reflns_limit_h_max 28
_diffrn_reflns_limit_h_min -29
_diffrn_reflns_limit_k_max 9
_diffrn_reflns_limit_k_min -10
_diffrn_reflns_limit_l_max 14
_diffrn_reflns_limit_l_min -17
_diffrn_reflns_number 13914
_diffrn_reflns_theta_full 28.31
_diffrn_reflns_theta_max 28.31
_diffrn_reflns_theta_min .94
_exptl_absorpt_coefficient_mu 1.244
_exptl_absorpt_correction_T_max .928
_exptl_absorpt_correction_T_min .601
_exptl_absorpt_correction_type multi-scan
_exptl_absorpt_process_details '(SADABS; Sheldrick, 1996)'
_exptl_crystal_colour orange
_exptl_crystal_density_diffrn 1.573
_exptl_crystal_density_method 'not measured'
_exptl_crystal_description plate
_exptl_crystal_F_000 1096
_exptl_crystal_size_max .4
_exptl_crystal_size_mid .3
_exptl_crystal_size_min .1
_refine_diff_density_max 1.46
_refine_diff_density_min -1.40
_refine_ls_extinction_method none
_refine_ls_goodness_of_fit_ref 1.061
_refine_ls_hydrogen_treatment constr
_refine_ls_matrix_type full
_refine_ls_number_parameters 244
_refine_ls_number_reflns 5520
_refine_ls_number_restraints 0
_refine_ls_restrained_S_all 1.061
_refine_ls_R_factor_all .1175
_refine_ls_R_factor_gt .0681
_refine_ls_shift/su_max <0.001
_refine_ls_shift/su_mean .000
_refine_ls_structure_factor_coef Fsqd
_refine_ls_weighting_details 'calc w = 1/[\s^2^(Fo^2^)+(0.0863P)^2^+8.8015P] where P=(Fo^2^+2Fc^2^)/3'
_refine_ls_weighting_scheme calc
_refine_ls_wR_factor_ref .1996
_reflns_number_gt 3499
_reflns_number_total 5520
_reflns_threshold_expression I>2\s(I)
_cod_data_source_file ob1036.cif
_cod_data_source_block I
_cod_depositor_comments
;
The following automatic conversions were performed:
'_symmetry_cell_setting' value 'Monoclinic' changed to 'monoclinic'
according to '/home/saulius/struct/CIF-dictionaries/cif_core.dic'
dictionary named 'cif_core.dic' version 2.4.1 from 2010-06-29.

Automatic conversion script
Id: cif_fix_enum 1527 2010-12-29 10:47:43Z saulius 

The following automatic conversions were performed:

'_symmetry_cell_setting' value 'Monoclinic' changed to 'monoclinic'
according to /home/saulius/struct/CIF-dictionaries/cif_core.dic
dictionary named 'cif_core.dic' version 2.4.1 from
2010-06-29.

'_exptl_absorpt_correction_type' value 'Multi-scan'
changed to 'multi-scan' according to
/home/saulius/struct/CIF-dictionaries/cif_core.dic dictionary named
'cif_core.dic' version 2.4.1 from 2010-06-29.

Automatic conversion script
Id: cif_fix_values 1715 2011-07-08 13:25:40Z adriana 
;
_cod_original_cell_volume 2279.2(4)
_cod_original_sg_symbol_H-M 'P 21/c'
_cod_database_code 2011431
_cod_database_fobs_code 2011431

loop_
_symmetry_equiv_pos_as_xyz
'x, y, z'
'-x, y+1/2, -z+1/2'
'-x, -y, -z'
'x, -y-1/2, z-1/2'

loop_
_atom_site_label
_atom_site_fract_x
_atom_site_fract_y
_atom_site_fract_z
_atom_site_U_iso_or_equiv
_atom_site_adp_type
_atom_site_calc_flag
_atom_site_refinement_flags
_atom_site_occupancy
_atom_site_disorder_assembly
_atom_site_disorder_group
_atom_site_type_symbol
Pd .20054(3) .51171(6) .54504(4) .03181(18) Uani d . 1 . . Pd
Cl1 .22565(11) .7496(2) .46249(15) .0503(5) Uani d . 1 . . Cl
Cl2 .17285(12) .2723(3) .62661(15) .0571(6) Uani d . 1 . . Cl
S1 .18707(9) .3705(2) .39221(13) .0390(4) Uani d . 1 . . S
S2 .21411(9) .6469(2) .69953(13) .0377(4) Uani d . 1 . . S
O1 .0582(3) .5180(9) .3358(5) .0617(17) Uani d . 1 . . O
O2 .0774(2) .7052(8) .5324(4) .0470(13) Uani d . 1 . . O
C1 .3396(6) .2830(18) .5219(11) .098(4) Uani d . 1 . . C
H1 .3219 .2745 .5807 .118 Uiso calc R 1 . . H
C2 .4025(9) .336(3) .5318(18) .153(8) Uani d . 1 . . C
H2 .4283 .3586 .5980 .183 Uiso calc R 1 . . H
C3 .4265(9) .355(2) .448(2) .153(10) Uani d . 1 . . C
H3 .4686 .3953 .4538 .183 Uiso calc R 1 . . H
C4 .3911(8) .316(2) .3575(17) .128(6) Uani d . 1 . . C
H4 .4086 .3247 .2984 .154 Uiso calc R 1 . . H
C5 .3309(5) .2654(16) .3465(10) .083(3) Uani d . 1 . . C
H5 .3060 .2433 .2796 .100 Uiso calc R 1 . . H
C6 .3049(4) .2449(11) .4288(7) .056(2) Uani d . 1 . . C
C7 .2390(4) .1877(11) .4150(7) .052(2) Uani d . 1 . . C
H7A .2338 .1270 .4748 .063 Uiso calc R 1 . . H
H7B .2289 .1085 .3585 .063 Uiso calc R 1 . . H
C8 .1140(4) .2533(12) .3745(6) .054(2) Uani d . 1 . . C
H8A .1021 .2122 .3057 .065 Uiso calc R 1 . . H
H8B .1193 .1537 .4187 .065 Uiso calc R 1 . . H
C9 .0635(4) .3665(14) .3966(7) .062(3) Uani d . 1 . . C
H9A .0245 .3042 .3823 .075 Uiso calc R 1 . . H
H9B .0731 .3983 .4672 .075 Uiso calc R 1 . . H
C10 .0190(4) .6472(17) .3640(7) .074(3) Uani d . 1 . . C
H10A -.0110 .5919 .3957 .089 Uiso calc R 1 . . H
H10B -.0035 .7056 .3040 .089 Uiso calc R 1 . . H
C11 .0549(5) .7786(14) .4353(7) .067(3) Uani d . 1 . . C
H11A .0895 .8201 .4091 .080 Uiso calc R 1 . . H
H11B .0284 .8762 .4406 .080 Uiso calc R 1 . . H
C12 .1066(4) .8303(11) .6046(7) .053(2) Uani d . 1 . . C
H12A .0758 .9089 .6198 .063 Uiso calc R 1 . . H
H12B .1362 .8971 .5776 .063 Uiso calc R 1 . . H
C13 .1391(4) .7388(11) .6987(6) .048(2) Uani d . 1 . . C
H13A .1123 .6467 .7119 .058 Uiso calc R 1 . . H
H13B .1439 .8198 .7542 .058 Uiso calc R 1 . . H
C14 .2631(4) .8373(10) .7098(6) .0446(18) Uani d . 1 . . C
H14A .2523 .9039 .6481 .054 Uiso calc R 1 . . H
H14B .2566 .9094 .7647 .054 Uiso calc R 1 . . H
C15 .3298(4) .7849(12) .7285(7) .052(2) Uani d . 1 . . C
C16 .3643(5) .8104(19) .6555(9) .087(4) Uani d . 1 . . C
H16 .3443 .8581 .5906 .104 Uiso calc R 1 . . H
C17 .4260(7) .769(3) .6745(13) .132(7) Uani d . 1 . . C
H17 .4501 .7940 .6248 .159 Uiso calc R 1 . . H
C18 .4534(6) .692(3) .7637(16) .128(7) Uani d . 1 . . C
H18 .4965 .6575 .7763 .154 Uiso calc R 1 . . H
C19 .4202(6) .665(2) .8341(13) .112(5) Uani d . 1 . . C
H19 .4401 .6138 .8980 .134 Uiso calc R 1 . . H
C20 .3582(5) .7103(17) .8167(10) .084(3) Uani d . 1 . . C
H20 .3350 .6882 .8679 .101 Uiso calc R 1 . . H

loop_
_atom_site_aniso_label
_atom_site_aniso_U_11
_atom_site_aniso_U_22
_atom_site_aniso_U_33
_atom_site_aniso_U_12
_atom_site_aniso_U_13
_atom_site_aniso_U_23
Pd .0413(3) .0270(3) .0276(3) -.0030(2) .0088(2) -.0001(2)
Cl1 .0758(14) .0362(10) .0417(10) -.0131(10) .0191(9) .0033(8)
Cl2 .0936(17) .0378(10) .0410(11) -.0189(11) .0176(11) .0039(8)
S1 .0528(11) .0332(9) .0317(9) -.0070(8) .0108(8) -.0039(7)
S2 .0486(11) .0345(9) .0300(9) -.0043(8) .0086(8) -.0030(7)
O1 .056(4) .088(5) .042(3) .000(3) .012(3) .000(3)
O2 .045(3) .056(3) .038(3) .001(3) .007(2) .000(2)
C1 .086(9) .100(10) .095(9) .028(8) -.007(7) -.021(8)
C2 .087(13) .150(18) .19(2) .004(12) -.048(12) -.014(16)
C3 .077(12) .089(12) .28(3) -.014(9) .017(16) -.011(17)
C4 .081(11) .104(12) .20(2) .001(9) .029(11) .005(13)
C5 .071(8) .081(8) .096(9) .007(6) .018(6) .010(7)
C6 .069(6) .038(4) .059(6) .015(4) .012(5) -.001(4)
C7 .070(6) .038(4) .053(5) -.004(4) .021(4) -.013(4)
C8 .063(6) .053(5) .044(5) -.016(4) .007(4) -.013(4)
C9 .056(6) .085(7) .044(5) -.029(5) .009(4) -.009(5)
C10 .049(6) .129(11) .043(5) .013(6) .005(4) .004(6)
C11 .063(6) .070(7) .064(6) .017(5) .006(5) .018(5)
C12 .043(5) .052(5) .065(6) .001(4) .015(4) -.011(4)
C13 .043(4) .057(5) .048(5) -.008(4) .019(4) -.009(4)
C14 .050(5) .037(4) .048(5) -.013(4) .014(4) -.012(3)
C15 .046(5) .051(5) .058(5) -.010(4) .008(4) -.015(4)
C16 .055(6) .142(12) .066(7) -.030(7) .020(5) -.019(7)
C17 .079(10) .22(2) .107(12) -.031(12) .032(9) -.056(13)
C18 .048(8) .165(17) .172(17) -.010(9) .024(10) -.064(14)
C19 .057(8) .129(13) .131(13) .009(8) -.020(8) -.002(10)
C20 .060(7) .096(9) .093(9) .001(6) .009(6) .012(7)

loop_
_atom_type_symbol
_atom_type_description
_atom_type_scat_dispersion_real
_atom_type_scat_dispersion_imag
_atom_type_scat_source
C C .0033 .0016 'International Tables Vol C Tables 4.2.6.8 and 6.1.1.4'
H H .0000 .0000 'International Tables Vol C Tables 4.2.6.8 and 6.1.1.4'
O O .0106 .0060 'International Tables Vol C Tables 4.2.6.8 and 6.1.1.4'
S S .1246 .1234 'International Tables Vol C Tables 4.2.6.8 and 6.1.1.4'
Cl Cl .1484 .1585 'International Tables Vol C Tables 4.2.6.8 and 6.1.1.4'
Pd Pd -.9988 1.0072 'International Tables Vol C Tables 4.2.6.8 and 6.1.1.4'

loop_
_geom_angle_atom_site_label_1
_geom_angle_atom_site_label_2
_geom_angle_atom_site_label_3
_geom_angle
_geom_angle_publ_flag
Cl1 Pd S2 94.98(7) yes
Cl1 Pd S1 86.25(7) yes
S2 Pd S1 178.72(7) ?
Cl1 Pd Cl2 178.70(9) ?
S2 Pd Cl2 85.40(7) yes
S1 Pd Cl2 93.39(7) yes
C7 S1 C8 98.4(4) ?
C7 S1 Pd 105.5(3) ?
C8 S1 Pd 106.7(3) ?
C13 S2 C14 102.4(4) ?
C13 S2 Pd 103.9(3) ?
C14 S2 Pd 113.0(3) ?
C9 O1 C10 113.3(7) ?
C11 O2 C12 112.3(7) ?
C6 C1 C2 119.0(16) ?
C6 C1 H1 120.5 ?
C2 C1 H1 120.5 ?
C3 C2 C1 120.1(18) ?
C3 C2 H2 119.9 ?
C1 C2 H2 119.9 ?
C4 C3 C2 119.1(19) ?
C4 C3 H3 120.4 ?
C2 C3 H3 120.4 ?
C3 C4 C5 122(2) ?
C3 C4 H4 119.2 ?
C5 C4 H4 119.2 ?
C4 C5 C6 121.2(14) ?
C4 C5 H5 119.4 ?
C6 C5 H5 119.4 ?
C1 C6 C5 118.8(11) ?
C1 C6 C7 120.9(10) ?
C5 C6 C7 120.3(9) ?
C6 C7 S1 110.9(6) ?
C6 C7 H7A 109.5 ?
S1 C7 H7A 109.5 ?
C6 C7 H7B 109.5 ?
S1 C7 H7B 109.5 ?
H7A C7 H7B 108.1 ?
C9 C8 S1 111.2(6) ?
C9 C8 H8A 109.4 ?
S1 C8 H8A 109.4 ?
C9 C8 H8B 109.4 ?
S1 C8 H8B 109.4 ?
H8A C8 H8B 108.0 ?
O1 C9 C8 109.4(7) ?
O1 C9 H9A 109.8 ?
C8 C9 H9A 109.8 ?
O1 C9 H9B 109.8 ?
C8 C9 H9B 109.8 ?
H9A C9 H9B 108.2 ?
O1 C10 C11 112.4(8) ?
O1 C10 H10A 109.1 ?
C11 C10 H10A 109.1 ?
O1 C10 H10B 109.1 ?
C11 C10 H10B 109.1 ?
H10A C10 H10B 107.9 ?
O2 C11 C10 110.8(8) ?
O2 C11 H11A 109.5 ?
C10 C11 H11A 109.5 ?
O2 C11 H11B 109.5 ?
C10 C11 H11B 109.5 ?
H11A C11 H11B 108.1 ?
O2 C12 C13 109.0(7) ?
O2 C12 H12A 109.9 ?
C13 C12 H12A 109.9 ?
O2 C12 H12B 109.9 ?
C13 C12 H12B 109.9 ?
H12A C12 H12B 108.3 ?
C12 C13 S2 117.2(6) ?
C12 C13 H13A 108.0 ?
S2 C13 H13A 108.0 ?
C12 C13 H13B 108.0 ?
S2 C13 H13B 108.0 ?
H13A C13 H13B 107.2 ?
C15 C14 S2 110.0(6) ?
C15 C14 H14A 109.7 ?
S2 C14 H14A 109.7 ?
C15 C14 H14B 109.7 ?
S2 C14 H14B 109.7 ?
H14A C14 H14B 108.2 ?
C20 C15 C16 118.1(10) ?
C20 C15 C14 120.8(9) ?
C16 C15 C14 121.1(9) ?
C17 C16 C15 121.0(13) ?
C17 C16 H16 119.5 ?
C15 C16 H16 119.5 ?
C18 C17 C16 119.6(15) ?
C18 C17 H17 120.2 ?
C16 C17 H17 120.2 ?
C19 C18 C17 119.7(14) ?
C19 C18 H18 120.1 ?
C17 C18 H18 120.1 ?
C18 C19 C20 121.1(15) ?
C18 C19 H19 119.5 ?
C20 C19 H19 119.5 ?
C15 C20 C19 120.4(13) ?
C15 C20 H20 119.8 ?
C19 C20 H20 119.8 ?

loop_
_geom_bond_atom_site_label_1
_geom_bond_atom_site_label_2
_geom_bond_site_symmetry_2
_geom_bond_distance
_geom_bond_publ_flag
Pd Cl1 . 2.291(2) yes
Pd S2 . 2.3102(18) yes
Pd S1 . 2.3121(18) yes
Pd Cl2 . 2.314(2) yes
S1 C7 . 1.807(9) ?
S1 C8 . 1.824(8) ?
S2 C13 . 1.805(8) ?
S2 C14 . 1.818(7) ?
O1 C9 . 1.425(12) ?
O1 C10 . 1.432(12) ?
O2 C11 . 1.424(10) ?
O2 C12 . 1.429(10) ?
C1 C6 . 1.361(15) ?
C1 C2 . 1.43(2) ?
C1 H1 . .9700 ?
C2 C3 . 1.38(3) ?
C2 H2 . .9700 ?
C3 C4 . 1.34(3) ?
C3 H3 . .9700 ?
C4 C5 . 1.367(18) ?
C4 H4 . .9700 ?
C5 C6 . 1.380(14) ?
C5 H5 . .9700 ?
C6 C7 . 1.497(13) ?
C7 H7A . .9700 ?
C7 H7B . .9700 ?
C8 C9 . 1.504(13) ?
C8 H8A . .9700 ?
C8 H8B . .9700 ?
C9 H9A . .9700 ?
C9 H9B . .9700 ?
C10 C11 . 1.505(15) ?
C10 H10A . .9700 ?
C10 H10B . .9700 ?
C11 H11A . .9700 ?
C11 H11B . .9700 ?
C12 C13 . 1.501(12) ?
C12 H12A . .9700 ?
C12 H12B . .9700 ?
C13 H13A . .9700 ?
C13 H13B . .9700 ?
C14 C15 . 1.497(12) ?
C14 H14A . .9700 ?
C14 H14B . .9700 ?
C15 C20 . 1.356(14) ?
C15 C16 . 1.397(13) ?
C16 C17 . 1.371(18) ?
C16 H16 . .9700 ?
C17 C18 . 1.37(2) ?
C17 H17 . .9700 ?
C18 C19 . 1.35(2) ?
C18 H18 . .9700 ?
C19 C20 . 1.384(16) ?
C19 H19 . .9700 ?
C20 H20 . .9700 ?

loop_
_geom_torsion_atom_site_label_1
_geom_torsion_atom_site_label_2
_geom_torsion_atom_site_label_3
_geom_torsion_atom_site_label_4
_geom_torsion
_geom_torsion_publ_flag
S1 C8 C9 O1 55.6(8) yes
O1 C10 C11 O2 -71.7(11) yes
O2 C12 C13 S2 80.6(8) yes
